data_2222780
loop_
_publ_author_name
'Chu, Jian-Bo'
'Rao, Guo-Wu'
'Zhao, Jin-Hao'

_publ_section_title
;
 2,7-Dichloro-4-(chloroacetyl)fluorene
;
_journal_coeditor_code KP2225
_journal_issue 8
_journal_name_full 'Acta Crystallographica Section E'
_journal_page_first o2009
_journal_paper_doi 10.1107/S1600536809027287
_journal_volume 65
_journal_year 2009
_chemical_formula_iupac 'C15 H9 Cl3 O'
_chemical_formula_moiety 'C15 H9 Cl3 O'
_chemical_formula_sum 'C15 H9 Cl3 O'
_chemical_formula_weight 311.57
_chemical_melting_point_gt 398
_chemical_melting_point_lt 399
_chemical_name_systematic
;
2,7-Dichloro-4-(chloroacetyl)fluorene
;
_space_group_IT_number 2
_symmetry_cell_setting triclinic
_symmetry_space_group_name_Hall '-P 1'
_symmetry_space_group_name_H-M 'P -1'
_atom_sites_solution_hydrogens geom
_atom_sites_solution_primary direct
_atom_sites_solution_secondary difmap
_audit_creation_method SHELXL-97
_cell_angle_alpha 64.942(9)
_cell_angle_beta 81.653(10)
_cell_angle_gamma 76.433(10)
_cell_formula_units_Z 4
_cell_length_a 7.607(6)
_cell_length_b 13.227(10)
_cell_length_c 14.957(11)
_cell_measurement_reflns_used 868
_cell_measurement_temperature 298(2)
_cell_measurement_theta_max 23.45
_cell_measurement_theta_min 2.72
_cell_volume 1323.5(17)
_computing_cell_refinement 'CAD-4 EXPRESS (Enraf--Nonius, 1994)'
_computing_data_collection 'CAD-4 EXPRESS (Enraf--Nonius, 1994)'
_computing_data_reduction 'XCAD4 (Harms & Wocadlo, 1995)'
_computing_molecular_graphics 'ORTEP-3 for Windows (Farrugia, 1997)'
_computing_publication_material 'WinGX (Farrugia, 1999)'
_computing_structure_refinement 'SHELXL97 (Sheldrick, 2008)'
_computing_structure_solution 'SHELXS97 (Sheldrick, 2008)'
_diffrn_ambient_temperature 298(2)
_diffrn_measured_fraction_theta_full 0.986
_diffrn_measured_fraction_theta_max 0.986
_diffrn_measurement_device_type 'Bruker SMART CCD area detector'
_diffrn_measurement_method '\f and \w'
_diffrn_radiation_monochromator graphite
_diffrn_radiation_source 'fine-focus sealed tube'
_diffrn_radiation_type MoK\a
_diffrn_radiation_wavelength 0.71073
_diffrn_reflns_av_R_equivalents 0.0353
_diffrn_reflns_av_sigmaI/netI 0.0464
_diffrn_reflns_limit_h_max 9
_diffrn_reflns_limit_h_min -9
_diffrn_reflns_limit_k_max 14
_diffrn_reflns_limit_k_min -16
_diffrn_reflns_limit_l_max 18
_diffrn_reflns_limit_l_min -17
_diffrn_reflns_number 6098
_diffrn_reflns_theta_full 26.00
_diffrn_reflns_theta_max 26.00
_diffrn_reflns_theta_min 1.50
_diffrn_standards_decay_% 6.5
_diffrn_standards_interval_time 60
_diffrn_standards_number 3
_exptl_absorpt_coefficient_mu 0.678
_exptl_absorpt_correction_T_max 0.9353
_exptl_absorpt_correction_T_min 0.8487
_exptl_absorpt_correction_type multi-scan
_exptl_absorpt_process_details '(ABSCOR; Higashi, 1995)'
_exptl_crystal_colour colorless
_exptl_crystal_density_diffrn 1.564
_exptl_crystal_density_method 'not measured'
_exptl_crystal_description prismatic
_exptl_crystal_F_000 632
_exptl_crystal_size_max 0.25
_exptl_crystal_size_mid 0.15
_exptl_crystal_size_min 0.10
_refine_diff_density_max 0.532
_refine_diff_density_min -0.443
_refine_ls_extinction_method none
_refine_ls_goodness_of_fit_ref 0.962
_refine_ls_hydrogen_treatment constr
_refine_ls_matrix_type full
_refine_ls_number_parameters 343
_refine_ls_number_reflns 5096
_refine_ls_number_restraints 0
_refine_ls_restrained_S_all 0.962
_refine_ls_R_factor_all 0.0883
_refine_ls_R_factor_gt 0.0636
_refine_ls_shift/su_max 0.000
_refine_ls_shift/su_mean 0.000
_refine_ls_structure_factor_coef Fsqd
_refine_ls_weighting_details 'calc w=1/[\s^2^(Fo^2^)+(0.1131P)^2^] where P=(Fo^2^+2Fc^2^)/3'
_refine_ls_weighting_scheme calc
_refine_ls_wR_factor_gt 0.1588
_refine_ls_wR_factor_ref 0.1739
_reflns_number_gt 3419
_reflns_number_total 5096
_reflns_threshold_expression I>2\s(I)
_cod_data_source_file kp2225.cif
_cod_data_source_block I
_cod_database_code 2222780
_cod_database_fobs_code 2222780

loop_
_symmetry_equiv_pos_as_xyz
'x, y, z'
'-x, -y, -z'

loop_
_atom_site_type_symbol
_atom_site_label
_atom_site_fract_x
_atom_site_fract_y
_atom_site_fract_z
_atom_site_U_iso_or_equiv
_atom_site_adp_type
_atom_site_calc_flag
_atom_site_refinement_flags
_atom_site_occupancy
_atom_site_disorder_assembly
_atom_site_disorder_group
Cl Cl1 0.38813(15) 1.35826(8) 0.52879(8) 0.0682(3) Uani d . 1 . .
Cl Cl2 1.12004(16) 0.64244(10) 0.44936(9) 0.0768(4) Uani d . 1 . .
Cl Cl3 0.74877(16) 0.60526(8) 0.91826(7) 0.0685(3) Uani d . 1 . .
O O1 0.8430(4) 0.81774(19) 0.77151(16) 0.0514(6) Uani d . 1 . .
C C1 0.5934(5) 1.0272(3) 0.6453(2) 0.0436(8) Uani d . 1 . .
H H1 0.5919 0.9673 0.7072 0.052 Uiso calc R 1 . .
C C2 0.5018(5) 1.1346(3) 0.6318(2) 0.0462(8) Uani d . 1 . .
H H2 0.4382 1.1474 0.6853 0.055 Uiso calc R 1 . .
C C3 0.5023(5) 1.2242(3) 0.5401(2) 0.0469(8) Uani d . 1 . .
C C4 0.5926(5) 1.2073(3) 0.4590(2) 0.0468(8) Uani d . 1 . .
H H4 0.5919 1.2675 0.3971 0.056 Uiso calc R 1 . .
C C5 0.7849(5) 1.0590(3) 0.3956(2) 0.0462(8) Uani d . 1 . .
H H5A 0.7058 1.0706 0.3453 0.055 Uiso calc R 1 . .
H H5B 0.8851 1.0978 0.3641 0.055 Uiso calc R 1 . .
C C6 0.9522(5) 0.8548(3) 0.4220(3) 0.0503(9) Uani d . 1 . .
H H6 0.9899 0.8749 0.3557 0.060 Uiso calc R 1 . .
C C7 0.9956(5) 0.7454(3) 0.4890(3) 0.0530(9) Uani d . 1 . .
C C8 0.9454(5) 0.7127(3) 0.5885(3) 0.0489(8) Uani d . 1 . .
H H8 0.9759 0.6370 0.6322 0.059 Uiso calc R 1 . .
C C9 0.8482(4) 0.7941(3) 0.6235(2) 0.0408(7) Uani d . 1 . .
C C10 0.6833(4) 1.0998(3) 0.4718(2) 0.0403(7) Uani d . 1 . .
C C11 0.6891(4) 1.0092(3) 0.5647(2) 0.0381(7) Uani d . 1 . .
C C12 0.8510(4) 0.9354(3) 0.4544(2) 0.0436(8) Uani d . 1 . .
C C13 0.7963(4) 0.9061(3) 0.5552(2) 0.0384(7) Uani d . 1 . .
C C14 0.8187(4) 0.7600(3) 0.7319(2) 0.0419(7) Uani d . 1 . .
C C15 0.7535(6) 0.6491(3) 0.7895(3) 0.0588(10) Uani d . 1 . .
H H15A 0.8323 0.5903 0.7719 0.071 Uiso calc R 1 . .
H H15B 0.6327 0.6574 0.7704 0.071 Uiso calc R 1 . .
Cl Cl4 0.11626(18) 1.38515(8) 0.82118(10) 0.0877(4) Uani d . 1 . .
Cl Cl5 0.41632(16) 0.54224(8) 1.28292(6) 0.0645(3) Uani d . 1 . .
Cl Cl6 0.26609(15) 0.64588(9) 0.81998(8) 0.0681(3) Uani d . 1 . .
O O2 0.3758(4) 0.8383(2) 0.84044(17) 0.0593(7) Uani d . 1 . .
C C21 0.1871(5) 1.0602(3) 0.8631(3) 0.0507(8) Uani d . 1 . .
H H21 0.1806 1.0196 0.8263 0.061 Uiso calc R 1 . .
C C22 0.1468(5) 1.1780(3) 0.8212(3) 0.0566(9) Uani d . 1 . .
H H22 0.1113 1.2170 0.7564 0.068 Uiso calc R 1 . .
C C23 0.1596(5) 1.2369(3) 0.8761(3) 0.0534(9) Uani d . 1 . .
C C24 0.2074(5) 1.1838(3) 0.9724(3) 0.0553(9) Uani d . 1 . .
H H24 0.2157 1.2255 1.0079 0.066 Uiso calc R 1 . .
C C25 0.2907(5) 0.9899(3) 1.1187(3) 0.0512(9) Uani d . 1 . .
H H25A 0.1947 1.0019 1.1656 0.061 Uiso calc R 1 . .
H H25B 0.4023 1.0013 1.1339 0.061 Uiso calc R 1 . .
C C26 0.3527(5) 0.7703(3) 1.1986(2) 0.0467(8) Uani d . 1 . .
H H26 0.3686 0.7666 1.2605 0.056 Uiso calc R 1 . .
C C27 0.3686(5) 0.6728(3) 1.1837(2) 0.0466(8) Uani d . 1 . .
C C28 0.3466(5) 0.6773(3) 1.0921(2) 0.0448(8) Uani d . 1 . .
H H28 0.3586 0.6101 1.0838 0.054 Uiso calc R 1 . .
C C29 0.3065(4) 0.7813(3) 1.0120(2) 0.0404(7) Uani d . 1 . .
C C30 0.2427(5) 1.0668(3) 1.0149(3) 0.0461(8) Uani d . 1 . .
C C31 0.2373(4) 1.0032(3) 0.9603(2) 0.0417(7) Uani d . 1 . .
C C32 0.3128(4) 0.8733(3) 1.1198(2) 0.0431(8) Uani d . 1 . .
C C33 0.2860(4) 0.8817(3) 1.0262(2) 0.0400(7) Uani d . 1 . .
C C34 0.3009(5) 0.7782(3) 0.9140(2) 0.0432(8) Uani d . 1 . .
C C35 0.1889(5) 0.6998(3) 0.9112(2) 0.0503(9) Uani d . 1 . .
H H35A 0.0648 0.7405 0.8994 0.060 Uiso calc R 1 . .
H H35B 0.1890 0.6364 0.9754 0.060 Uiso calc R 1 . .

loop_
_atom_site_aniso_label
_atom_site_aniso_U_11
_atom_site_aniso_U_22
_atom_site_aniso_U_33
_atom_site_aniso_U_12
_atom_site_aniso_U_13
_atom_site_aniso_U_23
Cl1 0.0712(7) 0.0497(5) 0.0737(7) 0.0006(5) -0.0030(5) -0.0222(5)
Cl2 0.0728(8) 0.0785(7) 0.0839(8) -0.0045(6) 0.0218(6) -0.0507(6)
Cl3 0.0938(9) 0.0535(5) 0.0483(5) -0.0204(5) 0.0077(5) -0.0116(4)
O1 0.0671(18) 0.0449(13) 0.0426(13) -0.0150(12) -0.0028(11) -0.0162(11)
C1 0.045(2) 0.0457(18) 0.0358(17) -0.0127(15) 0.0024(14) -0.0115(14)
C2 0.043(2) 0.051(2) 0.0451(19) -0.0108(15) 0.0053(15) -0.0218(16)
C3 0.044(2) 0.0435(18) 0.054(2) -0.0081(15) -0.0047(16) -0.0193(16)
C4 0.050(2) 0.0472(19) 0.0362(17) -0.0163(16) -0.0021(15) -0.0066(14)
C5 0.043(2) 0.060(2) 0.0384(17) -0.0213(16) 0.0038(14) -0.0190(15)
C6 0.047(2) 0.068(2) 0.0434(19) -0.0190(17) 0.0103(15) -0.0300(18)
C7 0.039(2) 0.069(2) 0.062(2) -0.0100(17) 0.0099(16) -0.041(2)
C8 0.044(2) 0.0499(19) 0.055(2) -0.0104(16) 0.0046(16) -0.0243(16)
C9 0.0338(18) 0.0481(18) 0.0427(17) -0.0126(14) 0.0025(13) -0.0194(14)
C10 0.0360(18) 0.0502(18) 0.0377(17) -0.0173(15) 0.0014(13) -0.0171(14)
C11 0.0341(18) 0.0473(17) 0.0363(16) -0.0149(14) 0.0004(13) -0.0171(14)
C12 0.0333(19) 0.060(2) 0.0445(18) -0.0183(15) 0.0038(14) -0.0246(16)
C13 0.0339(18) 0.0483(18) 0.0381(16) -0.0161(14) 0.0034(13) -0.0198(14)
C14 0.0335(18) 0.0433(17) 0.0435(18) -0.0041(14) -0.0001(14) -0.0148(15)
C15 0.074(3) 0.058(2) 0.048(2) -0.026(2) 0.0118(18) -0.0220(17)
Cl4 0.0814(9) 0.0455(6) 0.1137(10) -0.0057(5) 0.0130(7) -0.0201(6)
Cl5 0.0920(8) 0.0550(5) 0.0389(5) -0.0111(5) -0.0018(5) -0.0140(4)
Cl6 0.0670(7) 0.0870(7) 0.0757(7) -0.0203(5) 0.0155(5) -0.0601(6)
O2 0.081(2) 0.0623(15) 0.0380(13) -0.0298(14) 0.0168(12) -0.0212(12)
C21 0.045(2) 0.055(2) 0.049(2) -0.0091(16) 0.0083(15) -0.0218(17)
C22 0.046(2) 0.054(2) 0.058(2) -0.0065(17) 0.0090(17) -0.0156(18)
C23 0.035(2) 0.0398(18) 0.075(3) -0.0065(14) 0.0175(17) -0.0202(18)
C24 0.045(2) 0.054(2) 0.070(3) -0.0129(17) 0.0195(18) -0.0344(19)
C25 0.051(2) 0.060(2) 0.053(2) -0.0159(17) 0.0136(16) -0.0355(17)
C26 0.046(2) 0.063(2) 0.0339(17) -0.0135(17) 0.0067(14) -0.0238(16)
C27 0.049(2) 0.0513(19) 0.0378(18) -0.0147(16) 0.0075(14) -0.0167(15)
C28 0.049(2) 0.0480(18) 0.0399(18) -0.0103(15) 0.0048(14) -0.0222(15)
C29 0.0381(19) 0.0473(17) 0.0365(16) -0.0106(14) 0.0091(13) -0.0198(14)
C30 0.0359(19) 0.0514(19) 0.055(2) -0.0129(15) 0.0160(15) -0.0285(16)
C31 0.0313(18) 0.0479(18) 0.0475(19) -0.0103(14) 0.0116(14) -0.0239(15)
C32 0.0358(19) 0.0544(19) 0.0451(18) -0.0145(15) 0.0143(14) -0.0279(16)
C33 0.0318(18) 0.0523(18) 0.0374(17) -0.0116(14) 0.0113(13) -0.0220(14)
C34 0.044(2) 0.0453(17) 0.0377(17) -0.0058(15) 0.0055(14) -0.0181(14)
C35 0.057(2) 0.061(2) 0.0386(18) -0.0169(18) 0.0086(15) -0.0269(16)

loop_
_atom_type_symbol
_atom_type_description
_atom_type_scat_dispersion_real
_atom_type_scat_dispersion_imag
_atom_type_scat_source
C C 0.0033 0.0016 'International Tables Vol C Tables 4.2.6.8 and 6.1.1.4'
H H 0.0000 0.0000 'International Tables Vol C Tables 4.2.6.8 and 6.1.1.4'
O O 0.0106 0.0060 'International Tables Vol C Tables 4.2.6.8 and 6.1.1.4'
Cl Cl 0.1484 0.1585 'International Tables Vol C Tables 4.2.6.8 and 6.1.1.4'

loop_
_geom_angle_atom_site_label_1
_geom_angle_atom_site_label_2
_geom_angle_atom_site_label_3
_geom_angle_site_symmetry_1
_geom_angle_site_symmetry_3
_geom_angle
_geom_angle_publ_flag
C2 C1 C11 . . 118.9(3) ?
C2 C1 H1 . . 120.5 ?
C11 C1 H1 . . 120.5 ?
C1 C2 C3 . . 121.0(3) ?
C1 C2 H2 . . 119.5 ?
C3 C2 H2 . . 119.5 ?
C2 C3 C4 . . 120.8(3) ?
C2 C3 Cl1 . . 118.7(3) ?
C4 C3 Cl1 . . 120.5(3) ?
C10 C4 C3 . . 118.4(3) ?
C10 C4 H4 . . 120.8 ?
C3 C4 H4 . . 120.8 ?
C12 C5 C10 . . 103.2(3) ?
C12 C5 H5A . . 111.1 ?
C10 C5 H5A . . 111.1 ?
C12 C5 H5B . . 111.1 ?
C10 C5 H5B . . 111.1 ?
H5A C5 H5B . . 109.1 ?
C7 C6 C12 . . 118.6(3) ?
C7 C6 H6 . . 120.7 ?
C12 C6 H6 . . 120.7 ?
C6 C7 C8 . . 122.3(3) ?
C6 C7 Cl2 . . 119.3(3) ?
C8 C7 Cl2 . . 118.4(3) ?
C7 C8 C9 . . 119.9(3) ?
C7 C8 H8 . . 120.0 ?
C9 C8 H8 . . 120.0 ?
C13 C9 C8 . . 118.6(3) ?
C13 C9 C14 . . 122.6(3) ?
C8 C9 C14 . . 118.6(3) ?
C4 C10 C11 . . 121.4(3) ?
C4 C10 C5 . . 128.6(3) ?
C11 C10 C5 . . 110.0(3) ?
C1 C11 C10 . . 119.3(3) ?
C1 C11 C13 . . 131.7(3) ?
C10 C11 C13 . . 108.9(3) ?
C6 C12 C13 . . 121.1(3) ?
C6 C12 C5 . . 128.5(3) ?
C13 C12 C5 . . 110.4(3) ?
C9 C13 C12 . . 119.4(3) ?
C9 C13 C11 . . 133.0(3) ?
C12 C13 C11 . . 107.5(3) ?
O1 C14 C9 . . 122.1(3) ?
O1 C14 C15 . . 122.0(3) ?
C9 C14 C15 . . 115.9(3) ?
C14 C15 Cl3 . . 113.4(2) ?
C14 C15 H15A . . 108.9 ?
Cl3 C15 H15A . . 108.9 ?
C14 C15 H15B . . 108.9 ?
Cl3 C15 H15B . . 108.9 ?
H15A C15 H15B . . 107.7 ?
C22 C21 C31 . . 119.6(3) ?
C22 C21 H21 . . 120.2 ?
C31 C21 H21 . . 120.2 ?
C23 C22 C21 . . 119.5(4) ?
C23 C22 H22 . . 120.3 ?
C21 C22 H22 . . 120.3 ?
C24 C23 C22 . . 122.7(3) ?
C24 C23 Cl4 . . 118.3(3) ?
C22 C23 Cl4 . . 119.1(3) ?
C23 C24 C30 . . 117.9(3) ?
C23 C24 H24 . . 121.0 ?
C30 C24 H24 . . 121.0 ?
C30 C25 C32 . . 102.9(3) ?
C30 C25 H25A . . 111.2 ?
C32 C25 H25A . . 111.2 ?
C30 C25 H25B . . 111.2 ?
C32 C25 H25B . . 111.2 ?
H25A C25 H25B . . 109.1 ?
C27 C26 C32 . . 118.3(3) ?
C27 C26 H26 . . 120.9 ?
C32 C26 H26 . . 120.9 ?
C26 C27 C28 . . 121.3(3) ?
C26 C27 Cl5 . . 118.8(3) ?
C28 C27 Cl5 . . 119.9(3) ?
C27 C28 C29 . . 120.6(3) ?
C27 C28 H28 . . 119.7 ?
C29 C28 H28 . . 119.7 ?
C28 C29 C33 . . 118.9(3) ?
C28 C29 C34 . . 117.0(3) ?
C33 C29 C34 . . 124.0(3) ?
C24 C30 C31 . . 121.3(3) ?
C24 C30 C25 . . 128.1(3) ?
C31 C30 C25 . . 110.6(3) ?
C21 C31 C30 . . 118.9(3) ?
C21 C31 C33 . . 133.4(3) ?
C30 C31 C33 . . 107.7(3) ?
C26 C32 C33 . . 122.2(3) ?
C26 C32 C25 . . 127.4(3) ?
C33 C32 C25 . . 110.4(3) ?
C32 C33 C29 . . 118.6(3) ?
C32 C33 C31 . . 108.4(3) ?
C29 C33 C31 . . 133.0(3) ?
O2 C34 C29 . . 122.0(3) ?
O2 C34 C35 . . 121.9(3) ?
C29 C34 C35 . . 116.1(3) ?
C34 C35 Cl6 . . 113.8(2) ?
C34 C35 H35A . . 108.8 ?
Cl6 C35 H35A . . 108.8 ?
C34 C35 H35B . . 108.8 ?
Cl6 C35 H35B . . 108.8 ?
H35A C35 H35B . . 107.7 ?

loop_
_geom_bond_atom_site_label_1
_geom_bond_atom_site_label_2
_geom_bond_site_symmetry_2
_geom_bond_distance
_geom_bond_publ_flag
Cl1 C3 . 1.730(4) ?
Cl2 C7 . 1.737(4) ?
Cl3 C15 . 1.758(4) ?
O1 C14 . 1.203(4) ?
C1 C2 . 1.371(5) ?
C1 C11 . 1.395(5) ?
C1 H1 . 0.9300 ?
C2 C3 . 1.382(4) ?
C2 H2 . 0.9300 ?
C3 C4 . 1.383(5) ?
C4 C10 . 1.372(5) ?
C4 H4 . 0.9300 ?
C5 C12 . 1.491(5) ?
C5 C10 . 1.503(5) ?
C5 H5A . 0.9700 ?
C5 H5B . 0.9700 ?
C6 C7 . 1.361(5) ?
C6 C12 . 1.382(5) ?
C6 H6 . 0.9300 ?
C7 C8 . 1.384(5) ?
C8 C9 . 1.403(5) ?
C8 H8 . 0.9300 ?
C9 C13 . 1.397(4) ?
C9 C14 . 1.486(5) ?
C10 C11 . 1.396(4) ?
C11 C13 . 1.468(5) ?
C12 C13 . 1.412(4) ?
C14 C15 . 1.512(5) ?
C15 H15A . 0.9700 ?
C15 H15B . 0.9700 ?
Cl4 C23 . 1.744(4) ?
Cl5 C27 . 1.735(3) ?
Cl6 C35 . 1.764(3) ?
O2 C34 . 1.207(4) ?
C21 C22 . 1.385(5) ?
C21 C31 . 1.388(5) ?
C21 H21 . 0.9300 ?
C22 C23 . 1.375(5) ?
C22 H22 . 0.9300 ?
C23 C24 . 1.369(5) ?
C24 C30 . 1.375(5) ?
C24 H24 . 0.9300 ?
C25 C30 . 1.494(5) ?
C25 C32 . 1.504(5) ?
C25 H25A . 0.9700 ?
C25 H25B . 0.9700 ?
C26 C27 . 1.374(5) ?
C26 C32 . 1.375(5) ?
C26 H26 . 0.9300 ?
C27 C28 . 1.379(5) ?
C28 C29 . 1.391(4) ?
C28 H28 . 0.9300 ?
C29 C33 . 1.401(4) ?
C29 C34 . 1.491(4) ?
C30 C31 . 1.409(4) ?
C31 C33 . 1.475(5) ?
C32 C33 . 1.398(5) ?
C34 C35 . 1.505(5) ?
C35 H35A . 0.9700 ?
C35 H35B . 0.9700 ?

loop_
_geom_hbond_atom_site_label_D
_geom_hbond_atom_site_label_H
_geom_hbond_atom_site_label_A
_geom_hbond_site_symmetry_A
_geom_hbond_distance_DH
_geom_hbond_distance_HA
_geom_hbond_distance_DA
_geom_hbond_angle_DHA
C1 H1 O1 .yes 0.93 2.37 2.998(4) 124.3
C15 H15B Cl6 .yes 0.97 2.80 3.678(5) 150.5
C21 H21 O2 .yes 0.93 2.45 3.086(5) 125.8
C35 H35A O1 1_455 0.97 2.45 3.261(5) 140.4

loop_
_geom_torsion_atom_site_label_1
_geom_torsion_atom_site_label_2
_geom_torsion_atom_site_label_3
_geom_torsion_atom_site_label_4
_geom_torsion_site_symmetry_1
_geom_torsion_site_symmetry_2
_geom_torsion_site_symmetry_3
_geom_torsion_site_symmetry_4
_geom_torsion
_geom_torsion_publ_flag
C11 C1 C2 C3 . . . . 0.3(5) ?
C1 C2 C3 C4 . . . . 1.3(5) ?
C1 C2 C3 Cl1 . . . . -178.6(3) ?
C2 C3 C4 C10 . . . . -0.7(5) ?
Cl1 C3 C4 C10 . . . . 179.1(2) ?
C12 C6 C7 C8 . . . . -1.4(5) ?
C12 C6 C7 Cl2 . . . . 179.1(3) ?
C6 C7 C8 C9 . . . . -0.9(5) ?
Cl2 C7 C8 C9 . . . . 178.6(3) ?
C7 C8 C9 C13 . . . . 3.3(5) ?
C7 C8 C9 C14 . . . . -171.5(3) ?
C3 C4 C10 C11 . . . . -1.5(5) ?
C3 C4 C10 C5 . . . . 177.6(3) ?
C12 C5 C10 C4 . . . . -179.6(3) ?
C12 C5 C10 C11 . . . . -0.4(3) ?
C2 C1 C11 C10 . . . . -2.5(5) ?
C2 C1 C11 C13 . . . . -179.1(3) ?
C4 C10 C11 C1 . . . . 3.1(5) ?
C5 C10 C11 C1 . . . . -176.1(3) ?
C4 C10 C11 C13 . . . . -179.6(3) ?
C5 C10 C11 C13 . . . . 1.2(3) ?
C7 C6 C12 C13 . . . . 1.2(5) ?
C7 C6 C12 C5 . . . . -179.0(3) ?
C10 C5 C12 C6 . . . . 179.6(3) ?
C10 C5 C12 C13 . . . . -0.6(3) ?
C8 C9 C13 C12 . . . . -3.4(4) ?
C14 C9 C13 C12 . . . . 171.2(3) ?
C8 C9 C13 C11 . . . . 176.7(3) ?
C14 C9 C13 C11 . . . . -8.8(5) ?
C6 C12 C13 C9 . . . . 1.2(5) ?
C5 C12 C13 C9 . . . . -178.6(3) ?
C6 C12 C13 C11 . . . . -178.9(3) ?
C5 C12 C13 C11 . . . . 1.3(3) ?
C1 C11 C13 C9 . . . . -4.8(6) ?
C10 C11 C13 C9 . . . . 178.4(3) ?
C1 C11 C13 C12 . . . . 175.3(3) ?
C10 C11 C13 C12 . . . . -1.6(3) ?
C13 C9 C14 O1 . . . . -40.8(5) ?
C8 C9 C14 O1 . . . . 133.8(4) ?
C13 C9 C14 C15 . . . . 138.3(3) ?
C8 C9 C14 C15 . . . . -47.1(4) ?
O1 C14 C15 Cl3 . . . . -8.4(5) ?
C9 C14 C15 Cl3 . . . . 172.5(3) ?
C31 C21 C22 C23 . . . . 0.9(5) ?
C21 C22 C23 C24 . . . . -1.5(6) ?
C21 C22 C23 Cl4 . . . . 177.8(3) ?
C22 C23 C24 C30 . . . . -0.3(5) ?
Cl4 C23 C24 C30 . . . . -179.5(3) ?
C32 C26 C27 C28 . . . . 0.5(5) ?
C32 C26 C27 Cl5 . . . . -179.3(3) ?
C26 C27 C28 C29 . . . . -0.3(5) ?
Cl5 C27 C28 C29 . . . . 179.4(3) ?
C27 C28 C29 C33 . . . . -1.0(5) ?
C27 C28 C29 C34 . . . . 174.8(3) ?
C23 C24 C30 C31 . . . . 2.5(5) ?
C23 C24 C30 C25 . . . . -177.7(3) ?
C32 C25 C30 C24 . . . . -179.9(3) ?
C32 C25 C30 C31 . . . . -0.1(4) ?
C22 C21 C31 C30 . . . . 1.2(5) ?
C22 C21 C31 C33 . . . . 179.2(3) ?
C24 C30 C31 C21 . . . . -3.0(5) ?
C25 C30 C31 C21 . . . . 177.2(3) ?
C24 C30 C31 C33 . . . . 178.5(3) ?
C25 C30 C31 C33 . . . . -1.3(4) ?
C27 C26 C32 C33 . . . . 0.8(5) ?
C27 C26 C32 C25 . . . . -179.5(3) ?
C30 C25 C32 C26 . . . . -178.2(3) ?
C30 C25 C32 C33 . . . . 1.6(4) ?
C26 C32 C33 C29 . . . . -2.2(5) ?
C25 C32 C33 C29 . . . . 178.1(3) ?
C26 C32 C33 C31 . . . . 177.3(3) ?
C25 C32 C33 C31 . . . . -2.4(4) ?
C28 C29 C33 C32 . . . . 2.2(5) ?
C34 C29 C33 C32 . . . . -173.4(3) ?
C28 C29 C33 C31 . . . . -177.1(3) ?
C34 C29 C33 C31 . . . . 7.3(6) ?
C21 C31 C33 C32 . . . . -175.9(4) ?
C30 C31 C33 C32 . . . . 2.3(4) ?
C21 C31 C33 C29 . . . . 3.5(6) ?
C30 C31 C33 C29 . . . . -178.3(3) ?
C28 C29 C34 O2 . . . . -133.1(4) ?
C33 C29 C34 O2 . . . . 42.6(5) ?
C28 C29 C34 C35 . . . . 49.7(4) ?
C33 C29 C34 C35 . . . . -134.6(3) ?
O2 C34 C35 Cl6 . . . . 31.8(5) ?
C29 C34 C35 Cl6 . . . . -151.0(3) ?
